data_7719094
loop_
_publ_author_name
'Sabharwal, Gazal'
'Dwivedi, Khilesh C.'
'Balakrishna, Maravanji S.'

_publ_section_title
;
 Sterically hindered P,N-type amidophosphines
 {{(<i>o</i>-PPh<sub>2</sub>)C<sub>6</sub>H<sub>4</sub>}C(O)NH(R)}:
 synthesis, transition metal chemistry, and catalytic activity in
 stereoselective Heck coupling of aryl chlorides.
;
_journal_issue 30
_journal_name_full 'Dalton transactions (Cambridge, England : 2003)'
_journal_page_first 11551
_journal_page_last 11562
_journal_paper_doi 10.1039/d5dt01353d
_journal_volume 54
_journal_year 2025
_chemical_formula_moiety 'C66 H68 N2 O6 P2 Pd2'
_chemical_formula_sum 'C66 H68 N2 O6 P2 Pd2'
_chemical_formula_weight 1259.96
_space_group_crystal_system monoclinic
_space_group_IT_number 14
_space_group_name_Hall '-P 2ybc'
_space_group_name_H-M_alt 'P 1 21/c 1'
_atom_sites_solution_hydrogens geom
_atom_sites_solution_primary iterative
_audit_creation_date 2025-06-04
_audit_creation_method
;
Olex2 1.5
(compiled 2024.02.16 svn.r378c4104 for OlexSys, GUI svn.r6928)
;
_audit_update_record
;
2025-06-04 deposited with the CCDC.	2025-07-10 downloaded from the CCDC.
;
_cell_angle_alpha 90
_cell_angle_beta 91.964(2)
_cell_angle_gamma 90
_cell_formula_units_Z 4
_cell_length_a 20.1836(3)
_cell_length_b 14.8154(2)
_cell_length_c 19.1770(3)
_cell_measurement_reflns_used 17825
_cell_measurement_temperature 150.00(10)
_cell_measurement_theta_max 25.9170
_cell_measurement_theta_min 1.7010
_cell_volume 5731.09(15)
_computing_cell_refinement 'CrysAlisPro 1.171.41.93a (Rigaku OD, 2020)'
_computing_data_collection 'CrysAlisPro 1.171.41.93a (Rigaku OD, 2020)'
_computing_data_reduction 'CrysAlisPro 1.171.41.93a (Rigaku OD, 2020)'
_computing_molecular_graphics 'Olex2 1.5 (Dolomanov et al., 2009)'
_computing_publication_material 'Olex2 1.5 (Dolomanov et al., 2009)'
_computing_structure_refinement 'SHELXL 2018/3 (Sheldrick, 2015)'
_computing_structure_solution 'olex2.solve 1.5 (Bourhis et al., 2015)'
_diffrn_ambient_environment N~2~
_diffrn_ambient_temperature 150.00(10)
_diffrn_detector 'CCD plate'
_diffrn_measured_fraction_theta_full 1.000
_diffrn_measured_fraction_theta_max 1.000
_diffrn_measurement_details
;
List of Runs (angles in degrees, time in seconds):

  # Type    Start    End  Width  t~exp~   \w     \q     \k     \f   Frames
#--------------------------------------------------------------------------
  1  \f    -38.27 161.23   0.50    1.00  77.88 -12.98  31.50    --   399
  2  \w   -108.63  15.87   0.50    1.00    --  -12.98 -59.25 122.08  249
  3  \f   -108.21 123.79   0.50    1.00  16.12 -12.98 -59.25    --   464
  4  \w   -108.63  15.87   0.50    1.00    --  -12.98 -59.25  20.08  249
  5  \w   -108.63  15.87   0.50    1.00    --  -12.98 -59.25 173.08  249
  6  \f    -97.73  86.77   0.50    1.00   9.41 -12.98 -31.50    --   369
;
_diffrn_measurement_device 'abstract diffractometer'
_diffrn_measurement_device_type 'Saxi-CrysAlisPro-abstract goniometer imported SAXI images'
_diffrn_measurement_method '\w and \f scans'
_diffrn_orient_matrix_type 'CrysAlisPro convention (1999,Acta A55,543-557)'
_diffrn_orient_matrix_UB_11 -0.0066418000
_diffrn_orient_matrix_UB_12 -0.0412936000
_diffrn_orient_matrix_UB_13 -0.0175748000
_diffrn_orient_matrix_UB_21 0.0169008000
_diffrn_orient_matrix_UB_22 0.0160539000
_diffrn_orient_matrix_UB_23 -0.0293411000
_diffrn_orient_matrix_UB_31 0.0301339000
_diffrn_orient_matrix_UB_32 -0.0181433000
_diffrn_orient_matrix_UB_33 0.0140869000
_diffrn_radiation_monochromator graphite
_diffrn_radiation_probe x-ray
_diffrn_radiation_type 'Mo K\a'
_diffrn_radiation_wavelength 0.71073
_diffrn_reflns_av_R_equivalents 0.0952
_diffrn_reflns_av_unetI/netI 0.0366
_diffrn_reflns_Laue_measured_fraction_full 1.000
_diffrn_reflns_Laue_measured_fraction_max 1.000
_diffrn_reflns_limit_h_max 23
_diffrn_reflns_limit_h_min -24
_diffrn_reflns_limit_k_max 17
_diffrn_reflns_limit_k_min -17
_diffrn_reflns_limit_l_max 22
_diffrn_reflns_limit_l_min -22
_diffrn_reflns_number 142637
_diffrn_reflns_point_group_measured_fraction_full 1.000
_diffrn_reflns_point_group_measured_fraction_max 1.000
_diffrn_reflns_theta_full 25.000
_diffrn_reflns_theta_max 25.000
_diffrn_reflns_theta_min 1.705
_diffrn_source 'fine-focus sealed X-ray tube'
_diffrn_source_type 'Enhance (Mo) X-ray Source'
_exptl_absorpt_coefficient_mu 0.738
_exptl_absorpt_correction_T_max 1.00000
_exptl_absorpt_correction_T_min 0.72079
_exptl_absorpt_correction_type multi-scan
_exptl_absorpt_process_details
;
CrysAlisPro 1.171.41.93a (Rigaku Oxford Diffraction, 2020)
Empirical absorption correction using spherical harmonics,
implemented in SCALE3 ABSPACK scaling algorithm.
;
_exptl_crystal_colour orange
_exptl_crystal_colour_primary orange
_exptl_crystal_density_diffrn 1.460
_exptl_crystal_description block
_exptl_crystal_F_000 2592
_exptl_crystal_size_max 0.102
_exptl_crystal_size_mid 0.077
_exptl_crystal_size_min 0.056
_refine_diff_density_max 0.581
_refine_diff_density_min -0.573
_refine_diff_density_rms 0.070
_refine_ls_extinction_method none
_refine_ls_goodness_of_fit_ref 1.026
_refine_ls_hydrogen_treatment constr
_refine_ls_matrix_type full
_refine_ls_number_parameters 713
_refine_ls_number_reflns 10087
_refine_ls_number_restraints 0
_refine_ls_restrained_S_all 1.026
_refine_ls_R_factor_all 0.0458
_refine_ls_R_factor_gt 0.0305
_refine_ls_shift/su_max 0.001
_refine_ls_shift/su_mean 0.000
_refine_ls_structure_factor_coef Fsqd
_refine_ls_weighting_details 'w=1/[\s^2^(Fo^2^)+(0.0310P)^2^+4.4368P] where P=(Fo^2^+2Fc^2^)/3'
_refine_ls_weighting_scheme calc
_refine_ls_wR_factor_gt 0.0679
_refine_ls_wR_factor_ref 0.0738
_reflns_Friedel_coverage 0.000
_reflns_number_gt 8070
_reflns_number_total 10087
_reflns_threshold_expression 'I > 2\s(I)'
_cod_data_source_file d5dt01353d2.cif
_cod_data_source_block Complex_2
_cod_depositor_comments 'Adding full bibliography for 7719085--7719094.cif.'
_cod_database_code 7719094
_shelx_shelxl_version_number 2018/3
_shelx_space_group_comment
;
The symmetry employed for this shelxl refinement is uniquely defined
by the following loop, which should always be used as a source of
symmetry information in preference to the above space-group names.
They are only intended as comments.
;
_shelx_estimated_absorpt_t_max 0.960
_shelx_estimated_absorpt_t_min 0.929
_olex2_refinement_description
;
1.a Ternary CH refined with riding coordinates:
 C17(H17), C14(H14), C48(H48), C45(H45)
1.b Aromatic/amide H refined with riding coordinates:
 C27(H27), C3(H3), C2(H2), C5(H5), C10(H10), C25(H25), C12(H12), C11(H11),
 C33(H33), C36(H36), C4(H4), C31(H31), C58(H58), C28(H28), C24(H24), C21(H21),
 C34(H34), C52(H52), C43(H43), C35(H35), C41(H41), C62(H62), C22(H22), C56(H56),
  C23(H23), C53(H53), C30(H30), C29(H29), C59(H59), C54(H54), C42(H42),
 C55(H55), C61(H61), C60(H60)
1.c Idealised Me refined as rotating group:
 C19(H19A,H19B,H19C), C64(H64A,H64B,H64C), C18(H18A,H18B,H18C), C16(H16A,H16B,
 H16C), C15(H15A,H15B,H15C), C66(H66A,H66B,H66C), C50(H50A,H50B,H50C), C49(H49A,
 H49B,H49C), C47(H47A,H47B,H47C), C46(H46A,H46B,H46C)
;
_olex2_submission_special_instructions 'No special instructions were received'
_oxdiff_exptl_absorpt_empirical_details
;
Empirical correction (ABSPACK) includes:
- Absorption correction using spherical harmonics
- Frame scaling
;
_oxdiff_exptl_absorpt_empirical_full_max 1.635
_oxdiff_exptl_absorpt_empirical_full_min 0.639

loop_
_space_group_symop_operation_xyz
'x, y, z'
'-x, y+1/2, -z+1/2'
'-x, -y, -z'
'x, -y-1/2, z-1/2'

loop_
_atom_site_label
_atom_site_type_symbol
_atom_site_fract_x
_atom_site_fract_y
_atom_site_fract_z
_atom_site_U_iso_or_equiv
_atom_site_adp_type
_atom_site_occupancy
_atom_site_site_symmetry_order
_atom_site_calc_flag
_atom_site_refinement_flags_posn
_atom_site_refinement_flags_adp
_atom_site_refinement_flags_occupancy
_atom_site_disorder_assembly
_atom_site_disorder_group
Pd1 Pd 0.18830(2) 0.35008(2) 0.34151(2) 0.01756(6) Uani 1 1 d . . . . .
Pd2 Pd 0.31844(2) 0.56698(2) 0.35217(2) 0.02049(7) Uani 1 1 d . . . . .
P1 P 0.19837(4) 0.20813(5) 0.31416(4) 0.01950(16) Uani 1 1 d . . . . .
P2 P 0.31290(4) 0.71361(5) 0.36133(4) 0.02284(17) Uani 1 1 d . . . . .
O5 O 0.26149(9) 0.55706(13) 0.43875(10) 0.0245(5) Uani 1 1 d . . . . .
O3 O 0.25923(9) 0.33707(13) 0.41933(10) 0.0226(4) Uani 1 1 d . . . . .
O1 O 0.04007(9) 0.32412(13) 0.18110(11) 0.0272(5) Uani 1 1 d . . . . .
O4 O 0.32437(10) 0.42277(13) 0.35517(11) 0.0284(5) Uani 1 1 d . . . . .
O2 O 0.43311(10) 0.64646(14) 0.18198(11) 0.0333(5) Uani 1 1 d . . . . .
O6 O 0.18162(10) 0.48879(14) 0.37481(12) 0.0327(5) Uani 1 1 d . . . . .
N1 N 0.11299(11) 0.35981(15) 0.27028(12) 0.0191(5) Uani 1 1 d . . . . .
N2 N 0.37888(11) 0.58106(16) 0.27070(12) 0.0222(5) Uani 1 1 d . . . . .
C7 C 0.09368(13) 0.31166(18) 0.21352(15) 0.0203(6) Uani 1 1 d . . . . .
C6 C 0.14144(13) 0.24430(18) 0.18351(15) 0.0198(6) Uani 1 1 d . . . . .
C1 C 0.19004(13) 0.19502(18) 0.22078(15) 0.0203(6) Uani 1 1 d . . . . .
C9 C 0.08982(13) 0.52021(19) 0.25437(15) 0.0221(6) Uani 1 1 d . . . . .
C63 C 0.20261(14) 0.52619(19) 0.42956(16) 0.0243(7) Uani 1 1 d . . . . .
C8 C 0.07277(13) 0.43795(18) 0.28542(15) 0.0196(6) Uani 1 1 d . . . . .
C39 C 0.41853(14) 0.5016(2) 0.26017(15) 0.0241(7) Uani 1 1 d . . . . .
C38 C 0.38855(14) 0.6479(2) 0.22501(15) 0.0251(7) Uani 1 1 d . . . . .
C13 C 0.02229(13) 0.4324(2) 0.33304(16) 0.0250(7) Uani 1 1 d . . . . .
C27 C 0.33572(14) 0.2012(2) 0.32184(16) 0.0288(7) Uani 1 1 d . . . . .
H27 H 0.333679 0.257187 0.297772 0.035 Uiso 1 1 calc R U . . .
C20 C 0.13766(14) 0.13581(19) 0.35212(16) 0.0241(7) Uani 1 1 d . . . . .
C17 C 0.14411(15) 0.5248(2) 0.20165(15) 0.0261(7) Uani 1 1 d . . . . .
H17 H 0.173767 0.471703 0.210788 0.031 Uiso 1 1 calc R U . . .
C3 C 0.22757(15) 0.1290(2) 0.11397(17) 0.0319(8) Uani 1 1 d . . . . .
H3 H 0.257290 0.090892 0.090352 0.038 Uiso 1 1 calc R U . . .
C26 C 0.27745(14) 0.1583(2) 0.34003(15) 0.0245(7) Uani 1 1 d . . . . .
C2 C 0.23225(14) 0.1370(2) 0.18581(16) 0.0262(7) Uani 1 1 d . . . . .
H2 H 0.264440 0.102746 0.211623 0.031 Uiso 1 1 calc R U . . .
C37 C 0.34231(14) 0.72866(19) 0.22157(15) 0.0237(7) Uani 1 1 d . . . . .
C5 C 0.13613(14) 0.2326(2) 0.11137(15) 0.0252(7) Uani 1 1 d . . . . .
H5 H 0.102197 0.263535 0.085443 0.030 Uiso 1 1 calc R U . . .
C19 C 0.18762(15) 0.6087(2) 0.20716(17) 0.0297(7) Uani 1 1 d . . . . .
H19A H 0.160277 0.662589 0.198857 0.045 Uiso 1 1 calc R U . . .
H19B H 0.221888 0.605677 0.172254 0.045 Uiso 1 1 calc R U . . .
H19C H 0.208656 0.611926 0.253916 0.045 Uiso 1 1 calc R U . . .
C57 C 0.38410(14) 0.7561(2) 0.41144(16) 0.0290(7) Uani 1 1 d . . . . .
C65 C 0.31348(14) 0.3777(2) 0.40902(16) 0.0246(7) Uani 1 1 d . . . . .
C32 C 0.30916(14) 0.76746(19) 0.27715(16) 0.0242(7) Uani 1 1 d . . . . .
C10 C 0.05537(15) 0.5971(2) 0.27367(16) 0.0287(7) Uani 1 1 d . . . . .
H10 H 0.065755 0.653462 0.253025 0.034 Uiso 1 1 calc R U . . .
C40 C 0.47854(15) 0.4898(2) 0.29805(16) 0.0326(8) Uani 1 1 d . . . . .
C25 C 0.10872(15) 0.0641(2) 0.31490(17) 0.0317(8) Uani 1 1 d . . . . .
H25 H 0.117743 0.055960 0.267015 0.038 Uiso 1 1 calc R U . . .
C12 C -0.01011(15) 0.5116(2) 0.35125(17) 0.0307(7) Uani 1 1 d . . . . .
H12 H -0.044125 0.509208 0.384234 0.037 Uiso 1 1 calc R U . . .
C11 C 0.00638(15) 0.5934(2) 0.32222(17) 0.0320(8) Uani 1 1 d . . . . .
H11 H -0.015831 0.646919 0.335522 0.038 Uiso 1 1 calc R U . . .
C14 C 0.00317(15) 0.3427(2) 0.36589(18) 0.0328(8) Uani 1 1 d . . . . .
H14 H 0.030366 0.294059 0.344760 0.039 Uiso 1 1 calc R U . . .
C51 C 0.24056(14) 0.7541(2) 0.40632(16) 0.0272(7) Uani 1 1 d . . . . .
C48 C 0.33313(15) 0.4517(2) 0.16664(17) 0.0311(7) Uani 1 1 d . . . . .
H48 H 0.308147 0.502953 0.187169 0.037 Uiso 1 1 calc R U . . .
C33 C 0.27060(16) 0.8447(2) 0.26626(18) 0.0333(8) Uani 1 1 d . . . . .
H33 H 0.249736 0.872479 0.304405 0.040 Uiso 1 1 calc R U . . .
C36 C 0.33404(15) 0.7673(2) 0.15553(17) 0.0313(7) Uani 1 1 d . . . . .
H36 H 0.356532 0.742171 0.117397 0.038 Uiso 1 1 calc R U . . .
C4 C 0.17928(15) 0.1769(2) 0.07667(16) 0.0310(7) Uani 1 1 d . . . . .
H4 H 0.175715 0.171630 0.027317 0.037 Uiso 1 1 calc R U . . .
C44 C 0.39434(15) 0.4354(2) 0.21345(17) 0.0291(7) Uani 1 1 d . . . . .
C31 C 0.28103(16) 0.0766(2) 0.37607(17) 0.0332(8) Uani 1 1 d . . . . .
H31 H 0.241553 0.047151 0.389237 0.040 Uiso 1 1 calc R U . . .
C58 C 0.42094(15) 0.8282(2) 0.38863(19) 0.0367(8) Uani 1 1 d . . . . .
H58 H 0.409969 0.856091 0.345164 0.044 Uiso 1 1 calc R U . . .
C28 C 0.39669(16) 0.1625(2) 0.33863(18) 0.0368(8) Uani 1 1 d . . . . .
H28 H 0.436394 0.192314 0.326628 0.044 Uiso 1 1 calc R U . . .
C24 C 0.06671(16) 0.0047(2) 0.3479(2) 0.0419(9) Uani 1 1 d . . . . .
H24 H 0.046622 -0.043872 0.322726 0.050 Uiso 1 1 calc R U . . .
C21 C 0.12369(16) 0.1470(2) 0.42190(17) 0.0347(8) Uani 1 1 d . . . . .
H21 H 0.142937 0.195735 0.447577 0.042 Uiso 1 1 calc R U . . .
C34 C 0.26270(17) 0.8811(2) 0.19978(19) 0.0389(9) Uani 1 1 d . . . . .
H34 H 0.235890 0.933150 0.192437 0.047 Uiso 1 1 calc R U . . .
C52 C 0.17772(15) 0.7388(2) 0.37741(18) 0.0342(8) Uani 1 1 d . . . . .
H52 H 0.172829 0.706930 0.334562 0.041 Uiso 1 1 calc R U . . .
C43 C 0.42907(17) 0.3545(2) 0.2100(2) 0.0416(9) Uani 1 1 d . . . . .
H43 H 0.413110 0.308232 0.179500 0.050 Uiso 1 1 calc R U . . .
C35 C 0.29346(16) 0.8421(2) 0.14464(18) 0.0361(8) Uani 1 1 d . . . . .
H35 H 0.286997 0.866187 0.099017 0.043 Uiso 1 1 calc R U . . .
C41 C 0.51120(17) 0.4074(3) 0.29243(18) 0.0408(9) Uani 1 1 d . . . . .
H41 H 0.551497 0.397747 0.318401 0.049 Uiso 1 1 calc R U . . .
C64 C 0.15672(16) 0.5422(2) 0.48831(18) 0.0389(8) Uani 1 1 d . . . . .
H64A H 0.175162 0.514161 0.531002 0.058 Uiso 1 1 calc R U . . .
H64B H 0.113299 0.515624 0.476536 0.058 Uiso 1 1 calc R U . . .
H64C H 0.151741 0.607256 0.495742 0.058 Uiso 1 1 calc R U . . .
C62 C 0.40091(17) 0.7152(3) 0.47526(18) 0.0442(9) Uani 1 1 d . . . . .
H62 H 0.376279 0.664866 0.490838 0.053 Uiso 1 1 calc R U . . .
C22 C 0.08181(18) 0.0873(2) 0.45431(19) 0.0454(9) Uani 1 1 d . . . . .
H22 H 0.072171 0.095481 0.502042 0.054 Uiso 1 1 calc R U . . .
C56 C 0.24706(17) 0.7984(2) 0.46960(18) 0.0423(9) Uani 1 1 d . . . . .
H56 H 0.289793 0.809420 0.490152 0.051 Uiso 1 1 calc R U . . .
C23 C 0.05440(17) 0.0168(3) 0.4178(2) 0.0459(10) Uani 1 1 d . . . . .
H23 H 0.026454 -0.024506 0.440666 0.055 Uiso 1 1 calc R U . . .
C53 C 0.12195(16) 0.7694(2) 0.41019(19) 0.0399(9) Uani 1 1 d . . . . .
H53 H 0.079171 0.760385 0.389142 0.048 Uiso 1 1 calc R U . . .
C30 C 0.34223(18) 0.0383(2) 0.39266(19) 0.0419(9) Uani 1 1 d . . . . .
H30 H 0.344708 -0.017062 0.417628 0.050 Uiso 1 1 calc R U . . .
C29 C 0.39951(17) 0.0806(2) 0.37291(19) 0.0435(9) Uani 1 1 d . . . . .
H29 H 0.441270 0.053044 0.382975 0.052 Uiso 1 1 calc R U . . .
C45 C 0.50742(17) 0.5643(3) 0.34445(18) 0.0454(10) Uani 1 1 d . . . . .
H45 H 0.483927 0.621830 0.331949 0.055 Uiso 1 1 calc R U . . .
C18 C 0.11540(18) 0.5143(3) 0.12758(18) 0.0462(10) Uani 1 1 d . . . . .
H18A H 0.088368 0.459419 0.124524 0.069 Uiso 1 1 calc R U . . .
H18B H 0.151605 0.509987 0.094974 0.069 Uiso 1 1 calc R U . . .
H18C H 0.087752 0.566816 0.115590 0.069 Uiso 1 1 calc R U . . .
C59 C 0.47437(17) 0.8597(3) 0.4298(2) 0.0496(10) Uani 1 1 d . . . . .
H59 H 0.500160 0.908913 0.414224 0.060 Uiso 1 1 calc R U . . .
C54 C 0.12872(18) 0.8129(2) 0.4732(2) 0.0439(9) Uani 1 1 d . . . . .
H54 H 0.090615 0.833413 0.496303 0.053 Uiso 1 1 calc R U . . .
C42 C 0.48619(18) 0.3399(3) 0.2500(2) 0.0458(10) Uani 1 1 d . . . . .
H42 H 0.508198 0.283306 0.248262 0.055 Uiso 1 1 calc R U . . .
C16 C -0.06980(16) 0.3214(2) 0.3501(2) 0.0446(9) Uani 1 1 d . . . . .
H16A H -0.097445 0.368272 0.370419 0.067 Uiso 1 1 calc R U . . .
H16B H -0.080696 0.262692 0.370336 0.067 Uiso 1 1 calc R U . . .
H16C H -0.078105 0.319483 0.299496 0.067 Uiso 1 1 calc R U . . .
C15 C 0.01844(18) 0.3435(2) 0.44446(19) 0.0455(9) Uani 1 1 d . . . . .
H15A H 0.065849 0.354650 0.453224 0.068 Uiso 1 1 calc R U . . .
H15B H 0.006565 0.284946 0.464332 0.068 Uiso 1 1 calc R U . . .
H15C H -0.007297 0.391258 0.466216 0.068 Uiso 1 1 calc R U . . .
C66 C 0.36598(17) 0.3681(3) 0.46552(19) 0.0464(10) Uani 1 1 d . . . . .
H66A H 0.369377 0.424370 0.492271 0.070 Uiso 1 1 calc R U . . .
H66B H 0.408613 0.355164 0.444675 0.070 Uiso 1 1 calc R U . . .
H66C H 0.354352 0.318495 0.496605 0.070 Uiso 1 1 calc R U . . .
C55 C 0.19091(19) 0.8268(3) 0.5028(2) 0.0544(11) Uani 1 1 d . . . . .
H55 H 0.195410 0.856203 0.546747 0.065 Uiso 1 1 calc R U . . .
C50 C 0.28689(18) 0.3716(2) 0.1624(2) 0.0484(10) Uani 1 1 d . . . . .
H50A H 0.309647 0.320310 0.141564 0.073 Uiso 1 1 calc R U . . .
H50B H 0.247537 0.387097 0.133528 0.073 Uiso 1 1 calc R U . . .
H50C H 0.273463 0.355337 0.209419 0.073 Uiso 1 1 calc R U . . .
C49 C 0.35247(18) 0.4803(3) 0.0934(2) 0.0532(11) Uani 1 1 d . . . . .
H49A H 0.384236 0.530231 0.096875 0.080 Uiso 1 1 calc R U . . .
H49B H 0.312810 0.499807 0.066608 0.080 Uiso 1 1 calc R U . . .
H49C H 0.372762 0.429075 0.069797 0.080 Uiso 1 1 calc R U . . .
C47 C 0.49522(19) 0.5440(3) 0.4197(2) 0.0592(12) Uani 1 1 d . . . . .
H47A H 0.447626 0.535395 0.425776 0.089 Uiso 1 1 calc R U . . .
H47B H 0.511027 0.594505 0.448826 0.089 Uiso 1 1 calc R U . . .
H47C H 0.519068 0.488926 0.433643 0.089 Uiso 1 1 calc R U . . .
C61 C 0.45321(18) 0.7480(3) 0.5154(2) 0.0564(11) Uani 1 1 d . . . . .
H61 H 0.464103 0.720808 0.559162 0.068 Uiso 1 1 calc R U . . .
C46 C 0.58206(19) 0.5792(3) 0.3352(2) 0.0665(13) Uani 1 1 d . . . . .
H46A H 0.606636 0.526107 0.352312 0.100 Uiso 1 1 calc R U . . .
H46B H 0.596646 0.632500 0.361830 0.100 Uiso 1 1 calc R U . . .
H46C H 0.590441 0.588392 0.285710 0.100 Uiso 1 1 calc R U . . .
C60 C 0.48969(19) 0.8194(3) 0.4931(2) 0.0577(12) Uani 1 1 d . . . . .
H60 H 0.525789 0.841361 0.521271 0.069 Uiso 1 1 calc R U . . .

loop_
_atom_site_aniso_label
_atom_site_aniso_U_11
_atom_site_aniso_U_22
_atom_site_aniso_U_33
_atom_site_aniso_U_23
_atom_site_aniso_U_13
_atom_site_aniso_U_12
Pd1 0.01773(11) 0.01748(12) 0.01747(12) -0.00053(9) 0.00051(8) -0.00005(9)
Pd2 0.02002(12) 0.02358(13) 0.01798(13) -0.00038(10) 0.00224(9) 0.00030(9)
P1 0.0215(4) 0.0173(4) 0.0195(4) 0.0018(3) -0.0016(3) 0.0004(3)
P2 0.0242(4) 0.0242(4) 0.0201(4) -0.0034(3) 0.0004(3) 0.0005(3)
O5 0.0230(11) 0.0293(12) 0.0216(11) -0.0024(9) 0.0051(8) -0.0039(9)
O3 0.0238(11) 0.0243(11) 0.0195(11) 0.0011(9) -0.0015(8) -0.0024(9)
O1 0.0227(11) 0.0269(12) 0.0314(12) -0.0046(9) -0.0085(9) 0.0035(9)
O4 0.0309(12) 0.0221(11) 0.0329(13) -0.0015(10) 0.0100(10) -0.0017(9)
O2 0.0316(12) 0.0375(13) 0.0315(13) 0.0065(10) 0.0128(10) -0.0003(10)
O6 0.0307(12) 0.0253(12) 0.0410(14) -0.0139(10) -0.0120(10) 0.0073(10)
N1 0.0186(12) 0.0170(12) 0.0216(13) -0.0003(10) 0.0012(10) 0.0016(10)
N2 0.0213(12) 0.0253(14) 0.0202(13) 0.0020(11) 0.0034(10) 0.0012(10)
C7 0.0236(15) 0.0166(15) 0.0208(16) 0.0025(12) 0.0010(12) -0.0011(12)
C6 0.0233(15) 0.0142(14) 0.0217(16) -0.0001(12) -0.0010(12) -0.0036(12)
C1 0.0256(15) 0.0146(14) 0.0207(16) 0.0003(12) 0.0008(12) -0.0016(12)
C9 0.0221(15) 0.0213(16) 0.0226(16) -0.0023(13) -0.0053(12) 0.0013(13)
C63 0.0293(17) 0.0146(15) 0.0292(18) -0.0002(13) 0.0017(13) 0.0046(13)
C8 0.0182(14) 0.0185(15) 0.0219(16) -0.0030(12) -0.0034(12) 0.0014(12)
C39 0.0237(15) 0.0304(17) 0.0187(16) 0.0046(13) 0.0095(12) 0.0044(13)
C38 0.0228(15) 0.0310(18) 0.0214(16) -0.0038(14) 0.0007(13) -0.0041(13)
C13 0.0167(14) 0.0277(17) 0.0306(18) -0.0038(14) 0.0012(12) 0.0015(13)
C27 0.0296(17) 0.0273(17) 0.0294(18) -0.0032(14) -0.0029(14) 0.0007(14)
C20 0.0277(16) 0.0189(16) 0.0255(17) 0.0067(13) -0.0020(13) -0.0014(13)
C17 0.0313(16) 0.0208(16) 0.0263(17) 0.0050(13) 0.0020(13) -0.0005(13)
C3 0.0346(18) 0.0319(19) 0.0296(19) -0.0094(15) 0.0062(14) 0.0046(15)
C26 0.0296(16) 0.0236(16) 0.0198(16) -0.0040(13) -0.0070(13) 0.0056(13)
C2 0.0281(16) 0.0232(16) 0.0271(18) -0.0016(14) -0.0021(13) 0.0047(13)
C37 0.0246(15) 0.0227(16) 0.0236(17) 0.0016(13) -0.0027(12) -0.0072(13)
C5 0.0264(16) 0.0254(17) 0.0236(17) 0.0008(13) -0.0033(13) 0.0008(13)
C19 0.0297(17) 0.0266(17) 0.0328(19) 0.0021(14) -0.0004(14) -0.0002(14)
C57 0.0255(16) 0.0362(19) 0.0254(18) -0.0085(15) 0.0019(13) 0.0027(14)
C65 0.0246(16) 0.0222(16) 0.0272(18) -0.0025(14) 0.0035(13) 0.0020(13)
C32 0.0262(16) 0.0199(16) 0.0265(17) -0.0017(13) -0.0014(13) -0.0047(13)
C10 0.0309(17) 0.0222(17) 0.0325(19) -0.0005(14) -0.0062(14) 0.0040(14)
C40 0.0258(16) 0.046(2) 0.0260(18) 0.0081(16) 0.0043(13) 0.0063(15)
C25 0.0345(18) 0.0299(18) 0.0301(19) 0.0069(15) -0.0055(14) -0.0050(15)
C12 0.0245(16) 0.0343(19) 0.0334(19) -0.0066(15) 0.0028(13) 0.0048(14)
C11 0.0274(17) 0.0297(18) 0.038(2) -0.0119(15) -0.0060(15) 0.0131(14)
C14 0.0293(17) 0.0311(18) 0.039(2) 0.0005(15) 0.0124(14) -0.0020(14)
C51 0.0310(17) 0.0230(17) 0.0279(18) -0.0030(14) 0.0059(14) 0.0038(14)
C48 0.0286(17) 0.0295(18) 0.0352(19) -0.0086(15) 0.0012(14) 0.0023(14)
C33 0.0395(19) 0.0255(18) 0.035(2) -0.0031(15) 0.0028(15) -0.0013(15)
C36 0.0350(18) 0.0303(18) 0.0285(19) 0.0032(14) 0.0014(14) -0.0042(15)
C4 0.0396(18) 0.0342(19) 0.0192(17) -0.0039(14) 0.0013(14) -0.0008(15)
C44 0.0279(16) 0.0279(18) 0.0319(19) 0.0030(15) 0.0090(14) 0.0045(14)
C31 0.0375(18) 0.0285(18) 0.0332(19) 0.0015(15) -0.0061(15) 0.0070(15)
C58 0.0308(18) 0.0328(19) 0.046(2) -0.0078(16) 0.0000(16) 0.0001(15)
C28 0.0271(17) 0.040(2) 0.042(2) -0.0109(17) -0.0056(15) 0.0052(15)
C24 0.0376(19) 0.034(2) 0.053(2) 0.0089(18) -0.0128(17) -0.0143(16)
C21 0.045(2) 0.0325(19) 0.0262(18) 0.0036(15) 0.0005(15) -0.0067(16)
C34 0.043(2) 0.0277(19) 0.045(2) 0.0068(16) -0.0013(17) 0.0057(16)
C52 0.0304(17) 0.037(2) 0.035(2) -0.0152(16) 0.0029(14) 0.0005(15)
C43 0.040(2) 0.036(2) 0.049(2) -0.0039(17) 0.0063(17) 0.0068(17)
C35 0.044(2) 0.0331(19) 0.0306(19) 0.0092(15) -0.0015(15) -0.0022(16)
C41 0.0312(18) 0.056(2) 0.035(2) 0.0134(18) 0.0049(15) 0.0152(17)
C64 0.0350(19) 0.045(2) 0.037(2) 0.0028(17) 0.0137(15) -0.0020(16)
C62 0.0359(19) 0.068(3) 0.028(2) -0.0011(18) -0.0019(15) -0.0019(18)
C22 0.056(2) 0.049(2) 0.032(2) 0.0117(18) 0.0056(17) -0.0130(19)
C56 0.0368(19) 0.054(2) 0.036(2) -0.0140(18) 0.0001(16) 0.0088(17)
C23 0.041(2) 0.047(2) 0.049(2) 0.0266(19) -0.0021(18) -0.0106(18)
C53 0.0324(18) 0.039(2) 0.049(2) -0.0071(18) 0.0055(16) 0.0026(16)
C30 0.051(2) 0.033(2) 0.041(2) 0.0053(16) -0.0103(17) 0.0117(17)
C29 0.036(2) 0.049(2) 0.044(2) -0.0110(19) -0.0150(17) 0.0191(18)
C45 0.037(2) 0.065(3) 0.033(2) -0.0037(18) -0.0138(16) 0.0164(18)
C18 0.058(2) 0.048(2) 0.033(2) -0.0017(18) 0.0029(17) -0.0242(19)
C59 0.0303(19) 0.044(2) 0.074(3) -0.018(2) -0.0028(19) -0.0044(17)
C54 0.041(2) 0.045(2) 0.047(2) -0.0025(18) 0.0151(17) 0.0129(17)
C42 0.043(2) 0.042(2) 0.053(2) 0.0080(19) 0.0096(18) 0.0198(18)
C16 0.040(2) 0.045(2) 0.048(2) -0.0019(18) 0.0038(17) -0.0153(17)
C15 0.041(2) 0.047(2) 0.048(2) 0.0121(19) -0.0020(17) -0.0073(18)
C66 0.0343(19) 0.062(3) 0.042(2) -0.0010(19) -0.0116(16) -0.0061(18)
C55 0.052(2) 0.072(3) 0.039(2) -0.024(2) 0.0044(18) 0.020(2)
C50 0.040(2) 0.046(2) 0.059(3) 0.001(2) 0.0020(18) -0.0068(18)
C49 0.043(2) 0.069(3) 0.047(2) 0.013(2) -0.0101(18) -0.014(2)
C47 0.042(2) 0.088(3) 0.047(3) -0.010(2) 0.0022(18) -0.016(2)
C61 0.036(2) 0.098(4) 0.034(2) -0.006(2) -0.0051(17) 0.003(2)
C46 0.053(3) 0.097(4) 0.049(3) 0.015(2) -0.001(2) -0.026(2)
C60 0.035(2) 0.082(3) 0.055(3) -0.030(2) -0.0144(19) 0.003(2)

loop_
_atom_type_symbol
_atom_type_description
_atom_type_scat_dispersion_real
_atom_type_scat_dispersion_imag
_atom_type_scat_source
C C 0.0033 0.0016 'International Tables Vol C Tables 4.2.6.8 and 6.1.1.4'
H H 0.0000 0.0000 'International Tables Vol C Tables 4.2.6.8 and 6.1.1.4'
N N 0.0061 0.0033 'International Tables Vol C Tables 4.2.6.8 and 6.1.1.4'
O O 0.0106 0.0060 'International Tables Vol C Tables 4.2.6.8 and 6.1.1.4'
P P 0.1023 0.0942 'International Tables Vol C Tables 4.2.6.8 and 6.1.1.4'
Pd Pd -0.9988 1.0072 'International Tables Vol C Tables 4.2.6.8 and 6.1.1.4'

loop_
_geom_angle_atom_site_label_1
_geom_angle_atom_site_label_2
_geom_angle_atom_site_label_3
_geom_angle
_geom_angle_site_symmetry_1
_geom_angle_site_symmetry_3
_geom_angle_publ_flag
O3 Pd1 P1 90.91(6) . . ?
O3 Pd1 O6 85.58(8) . . ?
O6 Pd1 P1 176.35(6) . . ?
N1 Pd1 P1 88.87(7) . . ?
N1 Pd1 O3 175.43(8) . . ?
N1 Pd1 O6 94.54(8) . . ?
O5 Pd2 P2 88.55(6) . . ?
O5 Pd2 O4 86.51(8) . . ?
O4 Pd2 P2 173.84(6) . . ?
N2 Pd2 P2 89.62(7) . . ?
N2 Pd2 O5 176.34(8) . . ?
N2 Pd2 O4 95.10(9) . . ?
C1 P1 Pd1 109.68(9) . . ?
C1 P1 C26 106.21(13) . . ?
C20 P1 Pd1 114.00(10) . . ?
C20 P1 C1 107.21(13) . . ?
C20 P1 C26 104.61(14) . . ?
C26 P1 Pd1 114.57(10) . . ?
C57 P2 Pd2 110.25(11) . . ?
C57 P2 C51 105.55(14) . . ?
C32 P2 Pd2 111.70(10) . . ?
C32 P2 C57 109.24(14) . . ?
C32 P2 C51 105.61(14) . . ?
C51 P2 Pd2 114.18(10) . . ?
C63 O5 Pd2 117.15(18) . . ?
C65 O3 Pd1 115.34(18) . . ?
C65 O4 Pd2 122.80(19) . . ?
C63 O6 Pd1 130.45(19) . . ?
C7 N1 Pd1 134.47(19) . . ?
C7 N1 C8 115.9(2) . . ?
C8 N1 Pd1 109.65(16) . . ?
C39 N2 Pd2 112.07(17) . . ?
C38 N2 Pd2 133.2(2) . . ?
C38 N2 C39 114.7(2) . . ?
O1 C7 N1 123.2(3) . . ?
O1 C7 C6 117.5(2) . . ?
N1 C7 C6 119.0(2) . . ?
C1 C6 C7 126.4(3) . . ?
C5 C6 C7 115.5(2) . . ?
C5 C6 C1 118.1(3) . . ?
C6 C1 P1 119.4(2) . . ?
C2 C1 P1 120.3(2) . . ?
C2 C1 C6 120.3(3) . . ?
C8 C9 C17 120.9(3) . . ?
C10 C9 C8 117.8(3) . . ?
C10 C9 C17 121.3(3) . . ?
O5 C63 C64 115.7(3) . . ?
O6 C63 O5 124.1(3) . . ?
O6 C63 C64 120.0(3) . . ?
C9 C8 N1 117.5(2) . . ?
C13 C8 N1 120.7(3) . . ?
C13 C8 C9 121.6(3) . . ?
C40 C39 N2 120.2(3) . . ?
C40 C39 C44 121.3(3) . . ?
C44 C39 N2 118.5(3) . . ?
O2 C38 N2 123.1(3) . . ?
O2 C38 C37 116.3(3) . . ?
N2 C38 C37 120.5(3) . . ?
C8 C13 C12 118.3(3) . . ?
C8 C13 C14 121.5(3) . . ?
C12 C13 C14 120.2(3) . . ?
C26 C27 H27 119.8 . . ?
C28 C27 H27 119.8 . . ?
C28 C27 C26 120.3(3) . . ?
C25 C20 P1 121.6(2) . . ?
C21 C20 P1 118.9(2) . . ?
C21 C20 C25 119.2(3) . . ?
C9 C17 H17 106.8 . . ?
C9 C17 C19 114.7(3) . . ?
C9 C17 C18 110.9(3) . . ?
C19 C17 H17 106.8 . . ?
C18 C17 H17 106.8 . . ?
C18 C17 C19 110.3(3) . . ?
C2 C3 H3 120.2 . . ?
C2 C3 C4 119.6(3) . . ?
C4 C3 H3 120.2 . . ?
C27 C26 P1 119.3(2) . . ?
C27 C26 C31 119.4(3) . . ?
C31 C26 P1 121.3(2) . . ?
C1 C2 H2 119.7 . . ?
C3 C2 C1 120.6(3) . . ?
C3 C2 H2 119.7 . . ?
C32 C37 C38 126.8(3) . . ?
C36 C37 C38 114.7(3) . . ?
C36 C37 C32 118.5(3) . . ?
C6 C5 H5 119.3 . . ?
C4 C5 C6 121.4(3) . . ?
C4 C5 H5 119.3 . . ?
C17 C19 H19A 109.5 . . ?
C17 C19 H19B 109.5 . . ?
C17 C19 H19C 109.5 . . ?
H19A C19 H19B 109.5 . . ?
H19A C19 H19C 109.5 . . ?
H19B C19 H19C 109.5 . . ?
C58 C57 P2 121.7(3) . . ?
C58 C57 C62 119.7(3) . . ?
C62 C57 P2 118.6(3) . . ?
O3 C65 C66 115.8(3) . . ?
O4 C65 O3 123.8(3) . . ?
O4 C65 C66 120.4(3) . . ?
C37 C32 P2 119.6(2) . . ?
C33 C32 P2 120.2(2) . . ?
C33 C32 C37 120.1(3) . . ?
C9 C10 H10 119.3 . . ?
C11 C10 C9 121.4(3) . . ?
C11 C10 H10 119.3 . . ?
C39 C40 C45 121.4(3) . . ?
C41 C40 C39 118.1(3) . . ?
C41 C40 C45 120.5(3) . . ?
C20 C25 H25 120.0 . . ?
C24 C25 C20 120.0(3) . . ?
C24 C25 H25 120.0 . . ?
C13 C12 H12 119.4 . . ?
C11 C12 C13 121.1(3) . . ?
C11 C12 H12 119.4 . . ?
C10 C11 H11 120.2 . . ?
C12 C11 C10 119.7(3) . . ?
C12 C11 H11 120.2 . . ?
C13 C14 H14 108.1 . . ?
C13 C14 C16 110.8(3) . . ?
C13 C14 C15 110.8(3) . . ?
C16 C14 H14 108.1 . . ?
C16 C14 C15 111.0(3) . . ?
C15 C14 H14 108.1 . . ?
C52 C51 P2 119.6(2) . . ?
C56 C51 P2 121.2(2) . . ?
C56 C51 C52 119.1(3) . . ?
C44 C48 H48 107.4 . . ?
C44 C48 C49 111.0(3) . . ?
C50 C48 H48 107.4 . . ?
C50 C48 C44 113.2(3) . . ?
C50 C48 C49 110.2(3) . . ?
C49 C48 H48 107.4 . . ?
C32 C33 H33 120.0 . . ?
C34 C33 C32 120.1(3) . . ?
C34 C33 H33 120.0 . . ?
C37 C36 H36 119.5 . . ?
C35 C36 C37 121.0(3) . . ?
C35 C36 H36 119.5 . . ?
C3 C4 C5 120.0(3) . . ?
C3 C4 H4 120.0 . . ?
C5 C4 H4 120.0 . . ?
C39 C44 C48 121.5(3) . . ?
C43 C44 C39 117.8(3) . . ?
C43 C44 C48 120.6(3) . . ?
C26 C31 H31 120.0 . . ?
C30 C31 C26 120.0(3) . . ?
C30 C31 H31 120.0 . . ?
C57 C58 H58 120.2 . . ?
C57 C58 C59 119.6(4) . . ?
C59 C58 H58 120.2 . . ?
C27 C28 H28 120.1 . . ?
C29 C28 C27 119.7(3) . . ?
C29 C28 H28 120.1 . . ?
C25 C24 H24 120.3 . . ?
C23 C24 C25 119.5(3) . . ?
C23 C24 H24 120.3 . . ?
C20 C21 H21 119.9 . . ?
C22 C21 C20 120.3(3) . . ?
C22 C21 H21 119.9 . . ?
C33 C34 H34 119.9 . . ?
C35 C34 C33 120.2(3) . . ?
C35 C34 H34 119.9 . . ?
C51 C52 H52 119.6 . . ?
C53 C52 C51 120.8(3) . . ?
C53 C52 H52 119.6 . . ?
C44 C43 H43 119.3 . . ?
C42 C43 C44 121.4(3) . . ?
C42 C43 H43 119.3 . . ?
C36 C35 H35 120.0 . . ?
C34 C35 C36 120.0(3) . . ?
C34 C35 H35 120.0 . . ?
C40 C41 H41 119.4 . . ?
C42 C41 C40 121.2(3) . . ?
C42 C41 H41 119.4 . . ?
C63 C64 H64A 109.5 . . ?
C63 C64 H64B 109.5 . . ?
C63 C64 H64C 109.5 . . ?
H64A C64 H64B 109.5 . . ?
H64A C64 H64C 109.5 . . ?
H64B C64 H64C 109.5 . . ?
C57 C62 H62 120.1 . . ?
C61 C62 C57 119.7(4) . . ?
C61 C62 H62 120.1 . . ?
C21 C22 H22 120.0 . . ?
C23 C22 C21 120.1(3) . . ?
C23 C22 H22 120.0 . . ?
C51 C56 H56 120.2 . . ?
C51 C56 C55 119.6(3) . . ?
C55 C56 H56 120.2 . . ?
C24 C23 H23 119.5 . . ?
C22 C23 C24 120.9(3) . . ?
C22 C23 H23 119.5 . . ?
C52 C53 H53 120.1 . . ?
C54 C53 C52 119.7(3) . . ?
C54 C53 H53 120.1 . . ?
C31 C30 H30 120.0 . . ?
C29 C30 C31 120.0(3) . . ?
C29 C30 H30 120.0 . . ?
C28 C29 H29 119.7 . . ?
C30 C29 C28 120.6(3) . . ?
C30 C29 H29 119.7 . . ?
C40 C45 H45 108.0 . . ?
C40 C45 C46 113.2(3) . . ?
C47 C45 C40 110.1(3) . . ?
C47 C45 H45 108.0 . . ?
C47 C45 C46 109.4(3) . . ?
C46 C45 H45 108.0 . . ?
C17 C18 H18A 109.5 . . ?
C17 C18 H18B 109.5 . . ?
C17 C18 H18C 109.5 . . ?
H18A C18 H18B 109.5 . . ?
H18A C18 H18C 109.5 . . ?
H18B C18 H18C 109.5 . . ?
C58 C59 H59 120.0 . . ?
C60 C59 C58 119.9(4) . . ?
C60 C59 H59 120.0 . . ?
C53 C54 H54 120.2 . . ?
C53 C54 C55 119.7(3) . . ?
C55 C54 H54 120.2 . . ?
C43 C42 H42 120.1 . . ?
C41 C42 C43 119.9(3) . . ?
C41 C42 H42 120.1 . . ?
C14 C16 H16A 109.5 . . ?
C14 C16 H16B 109.5 . . ?
C14 C16 H16C 109.5 . . ?
H16A C16 H16B 109.5 . . ?
H16A C16 H16C 109.5 . . ?
H16B C16 H16C 109.5 . . ?
C14 C15 H15A 109.5 . . ?
C14 C15 H15B 109.5 . . ?
C14 C15 H15C 109.5 . . ?
H15A C15 H15B 109.5 . . ?
H15A C15 H15C 109.5 . . ?
H15B C15 H15C 109.5 . . ?
C65 C66 H66A 109.5 . . ?
C65 C66 H66B 109.5 . . ?
C65 C66 H66C 109.5 . . ?
H66A C66 H66B 109.5 . . ?
H66A C66 H66C 109.5 . . ?
H66B C66 H66C 109.5 . . ?
C56 C55 H55 119.5 . . ?
C54 C55 C56 121.0(3) . . ?
C54 C55 H55 119.5 . . ?
C48 C50 H50A 109.5 . . ?
C48 C50 H50B 109.5 . . ?
C48 C50 H50C 109.5 . . ?
H50A C50 H50B 109.5 . . ?
H50A C50 H50C 109.5 . . ?
H50B C50 H50C 109.5 . . ?
C48 C49 H49A 109.5 . . ?
C48 C49 H49B 109.5 . . ?
C48 C49 H49C 109.5 . . ?
H49A C49 H49B 109.5 . . ?
H49A C49 H49C 109.5 . . ?
H49B C49 H49C 109.5 . . ?
C45 C47 H47A 109.5 . . ?
C45 C47 H47B 109.5 . . ?
C45 C47 H47C 109.5 . . ?
H47A C47 H47B 109.5 . . ?
H47A C47 H47C 109.5 . . ?
H47B C47 H47C 109.5 . . ?
C62 C61 H61 119.7 . . ?
C60 C61 C62 120.7(4) . . ?
C60 C61 H61 119.7 . . ?
C45 C46 H46A 109.5 . . ?
C45 C46 H46B 109.5 . . ?
C45 C46 H46C 109.5 . . ?
H46A C46 H46B 109.5 . . ?
H46A C46 H46C 109.5 . . ?
H46B C46 H46C 109.5 . . ?
C59 C60 H60 119.8 . . ?
C61 C60 C59 120.3(3) . . ?
C61 C60 H60 119.8 . . ?

loop_
_geom_bond_atom_site_label_1
_geom_bond_atom_site_label_2
_geom_bond_distance
_geom_bond_site_symmetry_2
_geom_bond_publ_flag
Pd1 P1 2.1787(8) . ?
Pd1 O3 2.0413(18) . ?
Pd1 O6 2.158(2) . ?
Pd1 N1 2.014(2) . ?
Pd2 P2 2.1826(8) . ?
Pd2 O5 2.0568(19) . ?
Pd2 O4 2.141(2) . ?
Pd2 N2 2.026(2) . ?
P1 C1 1.803(3) . ?
P1 C20 1.800(3) . ?
P1 C26 1.812(3) . ?
P2 C57 1.814(3) . ?
P2 C32 1.800(3) . ?
P2 C51 1.823(3) . ?
O5 C63 1.280(3) . ?
O3 C65 1.271(3) . ?
O1 C7 1.243(3) . ?
O4 C65 1.255(3) . ?
O2 C38 1.242(3) . ?
O6 C63 1.248(3) . ?
N1 C7 1.348(4) . ?
N1 C8 1.449(3) . ?
N2 C39 1.442(4) . ?
N2 C38 1.341(4) . ?
C7 C6 1.515(4) . ?
C6 C1 1.399(4) . ?
C6 C5 1.395(4) . ?
C1 C2 1.398(4) . ?
C9 C8 1.404(4) . ?
C9 C17 1.518(4) . ?
C9 C10 1.392(4) . ?
C63 C64 1.502(4) . ?
C8 C13 1.394(4) . ?
C39 C40 1.402(4) . ?
C39 C44 1.405(4) . ?
C38 C37 1.518(4) . ?
C13 C12 1.394(4) . ?
C13 C14 1.526(4) . ?
C27 H27 0.9500 . ?
C27 C26 1.391(4) . ?
C27 C28 1.385(4) . ?
C20 C25 1.396(4) . ?
C20 C21 1.387(4) . ?
C17 H17 1.0000 . ?
C17 C19 1.524(4) . ?
C17 C18 1.524(4) . ?
C3 H3 0.9500 . ?
C3 C2 1.383(4) . ?
C3 C4 1.385(4) . ?
C26 C31 1.395(4) . ?
C2 H2 0.9500 . ?
C37 C32 1.401(4) . ?
C37 C36 1.395(4) . ?
C5 H5 0.9500 . ?
C5 C4 1.386(4) . ?
C19 H19A 0.9800 . ?
C19 H19B 0.9800 . ?
C19 H19C 0.9800 . ?
C57 C58 1.381(4) . ?
C57 C62 1.397(5) . ?
C65 C66 1.496(4) . ?
C32 C33 1.396(4) . ?
C10 H10 0.9500 . ?
C10 C11 1.382(4) . ?
C40 C41 1.393(5) . ?
C40 C45 1.521(5) . ?
C25 H25 0.9500 . ?
C25 C24 1.390(4) . ?
C12 H12 0.9500 . ?
C12 C11 1.379(4) . ?
C11 H11 0.9500 . ?
C14 H14 1.0000 . ?
C14 C16 1.526(4) . ?
C14 C15 1.527(5) . ?
C51 C52 1.385(4) . ?
C51 C56 1.382(4) . ?
C48 H48 1.0000 . ?
C48 C44 1.521(4) . ?
C48 C50 1.510(4) . ?
C48 C49 1.531(5) . ?
C33 H33 0.9500 . ?
C33 C34 1.388(5) . ?
C36 H36 0.9500 . ?
C36 C35 1.389(4) . ?
C4 H4 0.9500 . ?
C44 C43 1.391(4) . ?
C31 H31 0.9500 . ?
C31 C30 1.386(4) . ?
C58 H58 0.9500 . ?
C58 C59 1.395(5) . ?
C28 H28 0.9500 . ?
C28 C29 1.382(5) . ?
C24 H24 0.9500 . ?
C24 C23 1.382(5) . ?
C21 H21 0.9500 . ?
C21 C22 1.385(5) . ?
C34 H34 0.9500 . ?
C34 C35 1.372(5) . ?
C52 H52 0.9500 . ?
C52 C53 1.384(4) . ?
C43 H43 0.9500 . ?
C43 C42 1.380(5) . ?
C35 H35 0.9500 . ?
C41 H41 0.9500 . ?
C41 C42 1.374(5) . ?
C64 H64A 0.9800 . ?
C64 H64B 0.9800 . ?
C64 H64C 0.9800 . ?
C62 H62 0.9500 . ?
C62 C61 1.374(5) . ?
C22 H22 0.9500 . ?
C22 C23 1.364(5) . ?
C56 H56 0.9500 . ?
C56 C55 1.384(5) . ?
C23 H23 0.9500 . ?
C53 H53 0.9500 . ?
C53 C54 1.373(5) . ?
C30 H30 0.9500 . ?
C30 C29 1.379(5) . ?
C29 H29 0.9500 . ?
C45 H45 1.0000 . ?
C45 C47 1.503(5) . ?
C45 C46 1.539(5) . ?
C18 H18A 0.9800 . ?
C18 H18B 0.9800 . ?
C18 H18C 0.9800 . ?
C59 H59 0.9500 . ?
C59 C60 1.378(6) . ?
C54 H54 0.9500 . ?
C54 C55 1.375(5) . ?
C42 H42 0.9500 . ?
C16 H16A 0.9800 . ?
C16 H16B 0.9800 . ?
C16 H16C 0.9800 . ?
C15 H15A 0.9800 . ?
C15 H15B 0.9800 . ?
C15 H15C 0.9800 . ?
C66 H66A 0.9800 . ?
C66 H66B 0.9800 . ?
C66 H66C 0.9800 . ?
C55 H55 0.9500 . ?
C50 H50A 0.9800 . ?
C50 H50B 0.9800 . ?
C50 H50C 0.9800 . ?
C49 H49A 0.9800 . ?
C49 H49B 0.9800 . ?
C49 H49C 0.9800 . ?
C47 H47A 0.9800 . ?
C47 H47B 0.9800 . ?
C47 H47C 0.9800 . ?
C61 H61 0.9500 . ?
C61 C60 1.366(6) . ?
C46 H46A 0.9800 . ?
C46 H46B 0.9800 . ?
C46 H46C 0.9800 . ?
C60 H60 0.9500 . ?

loop_
_geom_torsion_atom_site_label_1
_geom_torsion_atom_site_label_2
_geom_torsion_atom_site_label_3
_geom_torsion_atom_site_label_4
_geom_torsion
_geom_torsion_site_symmetry_1
_geom_torsion_site_symmetry_2
_geom_torsion_site_symmetry_3
_geom_torsion_site_symmetry_4
_geom_torsion_publ_flag
Pd1 P1 C1 C6 -41.4(2) . . . . ?
Pd1 P1 C1 C2 137.9(2) . . . . ?
Pd1 P1 C20 C25 140.8(2) . . . . ?
Pd1 P1 C20 C21 -44.8(3) . . . . ?
Pd1 P1 C26 C27 -51.2(3) . . . . ?
Pd1 P1 C26 C31 130.7(2) . . . . ?
Pd1 O3 C65 O4 -0.4(4) . . . . ?
Pd1 O3 C65 C66 -179.6(2) . . . . ?
Pd1 O6 C63 O5 85.4(4) . . . . ?
Pd1 O6 C63 C64 -98.2(3) . . . . ?
Pd1 N1 C7 O1 171.2(2) . . . . ?
Pd1 N1 C7 C6 -14.2(4) . . . . ?
Pd1 N1 C8 C9 90.3(2) . . . . ?
Pd1 N1 C8 C13 -85.1(3) . . . . ?
Pd2 P2 C57 C58 131.9(2) . . . . ?
Pd2 P2 C57 C62 -49.2(3) . . . . ?
Pd2 P2 C32 C37 -32.8(2) . . . . ?
Pd2 P2 C32 C33 143.8(2) . . . . ?
Pd2 P2 C51 C52 -63.9(3) . . . . ?
Pd2 P2 C51 C56 114.9(3) . . . . ?
Pd2 O5 C63 O6 12.0(4) . . . . ?
Pd2 O5 C63 C64 -164.5(2) . . . . ?
Pd2 O4 C65 O3 100.6(3) . . . . ?
Pd2 O4 C65 C66 -80.3(3) . . . . ?
Pd2 N2 C39 C40 -85.1(3) . . . . ?
Pd2 N2 C39 C44 92.5(3) . . . . ?
Pd2 N2 C38 O2 173.1(2) . . . . ?
Pd2 N2 C38 C37 -9.7(4) . . . . ?
P1 C1 C2 C3 -177.8(2) . . . . ?
P1 C20 C25 C24 174.0(2) . . . . ?
P1 C20 C21 C22 -174.1(3) . . . . ?
P1 C26 C31 C30 177.4(3) . . . . ?
P2 C57 C58 C59 178.5(3) . . . . ?
P2 C57 C62 C61 -177.8(3) . . . . ?
P2 C32 C33 C34 -173.8(2) . . . . ?
P2 C51 C52 C53 -179.5(3) . . . . ?
P2 C51 C56 C55 -178.8(3) . . . . ?
O1 C7 C6 C1 -154.0(3) . . . . ?
O1 C7 C6 C5 27.1(4) . . . . ?
O2 C38 C37 C32 -150.2(3) . . . . ?
O2 C38 C37 C36 28.7(4) . . . . ?
N1 C7 C6 C1 31.0(4) . . . . ?
N1 C7 C6 C5 -147.8(3) . . . . ?
N1 C8 C13 C12 173.2(2) . . . . ?
N1 C8 C13 C14 -5.7(4) . . . . ?
N2 C39 C40 C41 172.4(3) . . . . ?
N2 C39 C40 C45 -7.2(4) . . . . ?
N2 C39 C44 C48 8.9(4) . . . . ?
N2 C39 C44 C43 -172.5(3) . . . . ?
N2 C38 C37 C32 32.4(4) . . . . ?
N2 C38 C37 C36 -148.7(3) . . . . ?
C7 N1 C8 C9 -88.9(3) . . . . ?
C7 N1 C8 C13 95.7(3) . . . . ?
C7 C6 C1 P1 1.3(4) . . . . ?
C7 C6 C1 C2 -178.0(3) . . . . ?
C7 C6 C5 C4 176.3(3) . . . . ?
C6 C1 C2 C3 1.4(4) . . . . ?
C6 C5 C4 C3 2.2(5) . . . . ?
C1 P1 C20 C25 19.2(3) . . . . ?
C1 P1 C20 C21 -166.4(2) . . . . ?
C1 P1 C26 C27 70.0(3) . . . . ?
C1 P1 C26 C31 -108.1(3) . . . . ?
C1 C6 C5 C4 -2.7(4) . . . . ?
C9 C8 C13 C12 -2.0(4) . . . . ?
C9 C8 C13 C14 179.1(3) . . . . ?
C9 C10 C11 C12 -1.5(5) . . . . ?
C8 N1 C7 O1 -9.9(4) . . . . ?
C8 N1 C7 C6 164.7(2) . . . . ?
C8 C9 C17 C19 -141.9(3) . . . . ?
C8 C9 C17 C18 92.4(3) . . . . ?
C8 C9 C10 C11 0.6(4) . . . . ?
C8 C13 C12 C11 1.1(4) . . . . ?
C8 C13 C14 C16 -121.7(3) . . . . ?
C8 C13 C14 C15 114.7(3) . . . . ?
C39 N2 C38 O2 -7.9(4) . . . . ?
C39 N2 C38 C37 169.3(2) . . . . ?
C39 C40 C41 C42 1.2(5) . . . . ?
C39 C40 C45 C47 102.7(4) . . . . ?
C39 C40 C45 C46 -134.5(3) . . . . ?
C39 C44 C43 C42 -1.3(5) . . . . ?
C38 N2 C39 C40 95.7(3) . . . . ?
C38 N2 C39 C44 -86.7(3) . . . . ?
C38 C37 C32 P2 -6.5(4) . . . . ?
C38 C37 C32 C33 176.9(3) . . . . ?
C38 C37 C36 C35 -179.6(3) . . . . ?
C13 C12 C11 C10 0.7(5) . . . . ?
C27 C26 C31 C30 -0.8(5) . . . . ?
C27 C28 C29 C30 -2.2(5) . . . . ?
C20 P1 C1 C6 82.9(2) . . . . ?
C20 P1 C1 C2 -97.9(2) . . . . ?
C20 P1 C26 C27 -176.7(2) . . . . ?
C20 P1 C26 C31 5.1(3) . . . . ?
C20 C25 C24 C23 -0.5(5) . . . . ?
C20 C21 C22 C23 0.4(5) . . . . ?
C17 C9 C8 N1 5.7(4) . . . . ?
C17 C9 C8 C13 -178.9(3) . . . . ?
C17 C9 C10 C11 -179.3(3) . . . . ?
C26 P1 C1 C6 -165.7(2) . . . . ?
C26 P1 C1 C2 13.5(3) . . . . ?
C26 P1 C20 C25 -93.3(3) . . . . ?
C26 P1 C20 C21 81.1(3) . . . . ?
C26 C27 C28 C29 0.7(5) . . . . ?
C26 C31 C30 C29 -0.7(5) . . . . ?
C2 C3 C4 C5 0.2(5) . . . . ?
C37 C32 C33 C34 2.8(5) . . . . ?
C37 C36 C35 C34 2.4(5) . . . . ?
C5 C6 C1 P1 -179.9(2) . . . . ?
C5 C6 C1 C2 0.9(4) . . . . ?
C57 P2 C32 C37 89.5(2) . . . . ?
C57 P2 C32 C33 -94.0(3) . . . . ?
C57 P2 C51 C52 174.8(3) . . . . ?
C57 P2 C51 C56 -6.4(3) . . . . ?
C57 C58 C59 C60 -0.6(5) . . . . ?
C57 C62 C61 C60 -1.1(6) . . . . ?
C32 P2 C57 C58 8.8(3) . . . . ?
C32 P2 C57 C62 -172.3(3) . . . . ?
C32 P2 C51 C52 59.2(3) . . . . ?
C32 P2 C51 C56 -122.0(3) . . . . ?
C32 C37 C36 C35 -0.6(4) . . . . ?
C32 C33 C34 C35 -0.9(5) . . . . ?
C10 C9 C8 N1 -174.2(2) . . . . ?
C10 C9 C8 C13 1.2(4) . . . . ?
C10 C9 C17 C19 38.0(4) . . . . ?
C10 C9 C17 C18 -87.8(3) . . . . ?
C40 C39 C44 C48 -173.5(3) . . . . ?
C40 C39 C44 C43 5.1(5) . . . . ?
C40 C41 C42 C43 2.5(6) . . . . ?
C25 C20 C21 C22 0.4(5) . . . . ?
C25 C24 C23 C22 1.3(5) . . . . ?
C12 C13 C14 C16 59.4(4) . . . . ?
C12 C13 C14 C15 -64.2(4) . . . . ?
C14 C13 C12 C11 180.0(3) . . . . ?
C51 P2 C57 C58 -104.4(3) . . . . ?
C51 P2 C57 C62 74.5(3) . . . . ?
C51 P2 C32 C37 -157.4(2) . . . . ?
C51 P2 C32 C33 19.1(3) . . . . ?
C51 C52 C53 C54 -2.1(5) . . . . ?
C51 C56 C55 C54 -1.2(6) . . . . ?
C48 C44 C43 C42 177.3(3) . . . . ?
C33 C34 C35 C36 -1.7(5) . . . . ?
C36 C37 C32 P2 174.6(2) . . . . ?
C36 C37 C32 C33 -2.0(4) . . . . ?
C4 C3 C2 C1 -2.0(5) . . . . ?
C44 C39 C40 C41 -5.1(5) . . . . ?
C44 C39 C40 C45 175.3(3) . . . . ?
C44 C43 C42 C41 -2.5(6) . . . . ?
C31 C30 C29 C28 2.2(5) . . . . ?
C58 C57 C62 C61 1.2(5) . . . . ?
C58 C59 C60 C61 0.7(6) . . . . ?
C28 C27 C26 P1 -177.4(2) . . . . ?
C28 C27 C26 C31 0.7(5) . . . . ?
C21 C20 C25 C24 -0.3(5) . . . . ?
C21 C22 C23 C24 -1.3(6) . . . . ?
C52 C51 C56 C55 0.0(5) . . . . ?
C52 C53 C54 C55 0.8(6) . . . . ?
C41 C40 C45 C47 -76.9(4) . . . . ?
C41 C40 C45 C46 45.9(5) . . . . ?
C62 C57 C58 C59 -0.4(5) . . . . ?
C62 C61 C60 C59 0.2(6) . . . . ?
C56 C51 C52 C53 1.7(5) . . . . ?
C53 C54 C55 C56 0.8(6) . . . . ?
C45 C40 C41 C42 -179.1(3) . . . . ?
C50 C48 C44 C39 -137.5(3) . . . . ?
C50 C48 C44 C43 44.0(4) . . . . ?
C49 C48 C44 C39 98.0(4) . . . . ?
C49 C48 C44 C43 -80.6(4) . . . . ?
